data_7155541
loop_
_publ_author_name
'Han, Xiaoyu'
'Ye, Can'
'Chen, Fenfen'
'Chen, Qu'
'Wang, Yongjiang'
'Zeng, Xiaofei'

_publ_section_title
;
 A highly enantioselective Friedel-Crafts reaction of 3,5-dimethoxylphenol
 with nitroolefins mediated by a bifunctional quinine derived thiourea
 catalyst.
;
_journal_issue 16
_journal_name_full 'Organic &amp; biomolecular chemistry'
_journal_page_first 3401
_journal_page_last 3407
_journal_paper_doi 10.1039/c7ob00372b
_journal_volume 15
_journal_year 2017
_chemical_absolute_configuration ad
_chemical_formula_moiety 'C26 H31 N O8 S'
_chemical_formula_sum 'C26 H31 N O8 S'
_chemical_formula_weight 517.58
_chemical_name_systematic
'3,5-dimethoxy-2-((R)-2-nitro-1-phenylethyl)phenyl ((1R,4S)-7,7-dimethyl-2-oxobicyclo[2.2.1]heptan-1-yl)methanesulfonate'
_space_group_IT_number 4
_symmetry_cell_setting monoclinic
_symmetry_space_group_name_Hall 'P 2yb'
_symmetry_space_group_name_H-M 'P 1 21 1'
_atom_sites_solution_hydrogens geom
_atom_sites_solution_primary direct
_atom_sites_solution_secondary difmap
_audit_creation_method SHELXL-97
_audit_update_record
;
2016-11-21 deposited with the CCDC.
2017-03-21 downloaded from the CCDC.
;
_cell_angle_alpha 90.00
_cell_angle_beta 114.786(3)
_cell_angle_gamma 90.00
_cell_formula_units_Z 2
_cell_length_a 11.7760(9)
_cell_length_b 8.4171(6)
_cell_length_c 13.9685(11)
_cell_measurement_reflns_used 7191
_cell_measurement_temperature 103(2)
_cell_measurement_theta_max 30.49
_cell_measurement_theta_min 2.90
_cell_volume 1257.01(17)
_computing_cell_refinement 'Bruker SAINT'
_computing_data_collection 'Bruker APEX2'
_computing_data_reduction 'Bruker SAINT'
_computing_molecular_graphics 'Bruker SHELXTL'
_computing_publication_material 'Bruker SHELXTL'
_computing_structure_refinement 'SHELXL-97 (Sheldrick, 2008)'
_computing_structure_solution 'SHELXS-97 (Sheldrick, 2008)'
_diffrn_ambient_temperature 103(2)
_diffrn_measured_fraction_theta_full 0.986
_diffrn_measured_fraction_theta_max 0.986
_diffrn_measurement_device_type 'Bruker APEX-II CCD'
_diffrn_measurement_method '\f and \w scans'
_diffrn_radiation_monochromator graphite
_diffrn_radiation_source 'fine-focus sealed tube'
_diffrn_radiation_type MoK\a
_diffrn_radiation_wavelength 0.71073
_diffrn_reflns_av_R_equivalents 0.0353
_diffrn_reflns_av_sigmaI/netI 0.0526
_diffrn_reflns_limit_h_max 15
_diffrn_reflns_limit_h_min -17
_diffrn_reflns_limit_k_max 12
_diffrn_reflns_limit_k_min -11
_diffrn_reflns_limit_l_max 18
_diffrn_reflns_limit_l_min -20
_diffrn_reflns_number 16348
_diffrn_reflns_theta_full 31.10
_diffrn_reflns_theta_max 31.10
_diffrn_reflns_theta_min 1.61
_exptl_absorpt_coefficient_mu 0.180
_exptl_absorpt_correction_T_max 0.9787
_exptl_absorpt_correction_T_min 0.9381
_exptl_absorpt_correction_type multi-scan
_exptl_absorpt_process_details sadabs
_exptl_crystal_colour colourless
_exptl_crystal_density_diffrn 1.367
_exptl_crystal_density_method 'not measured'
_exptl_crystal_description plate
_exptl_crystal_F_000 548
_exptl_crystal_size_max 0.36
_exptl_crystal_size_mid 0.34
_exptl_crystal_size_min 0.12
_refine_diff_density_max 0.345
_refine_diff_density_min -0.685
_refine_diff_density_rms 0.115
_refine_ls_abs_structure_details 'Flack H D (1983), Acta Cryst. A39, 876-881'
_refine_ls_abs_structure_Flack 0.07(8)
_refine_ls_extinction_method none
_refine_ls_goodness_of_fit_ref 1.144
_refine_ls_hydrogen_treatment constr
_refine_ls_matrix_type full
_refine_ls_number_parameters 330
_refine_ls_number_reflns 7584
_refine_ls_number_restraints 1
_refine_ls_restrained_S_all 1.144
_refine_ls_R_factor_all 0.0463
_refine_ls_R_factor_gt 0.0428
_refine_ls_shift/su_max 0.000
_refine_ls_shift/su_mean 0.000
_refine_ls_structure_factor_coef Fsqd
_refine_ls_weighting_details 'calc w=1/[\s^2^(Fo^2^)+(0.0612P)^2^+0.0000P] where P=(Fo^2^+2Fc^2^)/3'
_refine_ls_weighting_scheme calc
_refine_ls_wR_factor_gt 0.1030
_refine_ls_wR_factor_ref 0.1124
_reflns_number_gt 7288
_reflns_number_total 7584
_reflns_threshold_expression >2sigma(I)
_cod_data_source_file c7ob00372b2.cif
_cod_data_source_block zgf79
_cod_depositor_comments
;
The following automatic conversions were performed:

'_symmetry_cell_setting' value 'Monoclinic' changed to 'monoclinic'
according to
/home/data/users/saulius/crontab/automatic-downloads/rss-feeds/RSC/lib/dictionaries/cif_core.dic
dictionary named 'cif_core.dic' version 2.4.2 from 2011-04-26.

Automatic conversion script
Id: cif_fix_values 4973 2017-02-22 13:04:09Z antanas 

 Adding full bibliography for 7155541.cif.
;
_cod_original_cell_volume 1257.01(16)
_cod_original_sg_symbol_H-M P2(1)
_cod_database_code 7155541

loop_
_symmetry_equiv_pos_as_xyz
'x, y, z'
'-x, y+1/2, -z'

loop_
_atom_site_label
_atom_site_type_symbol
_atom_site_fract_x
_atom_site_fract_y
_atom_site_fract_z
_atom_site_U_iso_or_equiv
_atom_site_adp_type
_atom_site_occupancy
_atom_site_symmetry_multiplicity
_atom_site_calc_flag
_atom_site_refinement_flags
C1 C 0.6402(2) 0.6362(3) 0.86534(19) 0.0123(4) Uani 1 1 d .
C2 C 0.5134(2) 0.6686(3) 0.8171(2) 0.0132(4) Uani 1 1 d .
H2 H 0.4830 0.7683 0.7845 0.016 Uiso 1 1 calc R
C3 C 0.4320(2) 0.5489(3) 0.81839(19) 0.0128(4) Uani 1 1 d .
C4 C 0.2587(2) 0.7261(3) 0.7469(2) 0.0208(5) Uani 1 1 d .
H4A H 0.2963 0.7980 0.8073 0.031 Uiso 1 1 calc R
H4B H 0.1676 0.7262 0.7224 0.031 Uiso 1 1 calc R
H4C H 0.2802 0.7620 0.6898 0.031 Uiso 1 1 calc R
C5 C 0.4771(2) 0.4000(3) 0.86186(19) 0.0138(4) Uani 1 1 d .
H5 H 0.4205 0.3171 0.8578 0.017 Uiso 1 1 calc R
C6 C 0.6046(2) 0.3742(3) 0.91077(18) 0.0128(4) Uani 1 1 d .
C7 C 0.5727(3) 0.1016(3) 0.9409(2) 0.0187(5) Uani 1 1 d .
H7A H 0.5160 0.1236 0.9743 0.028 Uiso 1 1 calc R
H7B H 0.6216 0.0059 0.9721 0.028 Uiso 1 1 calc R
H7C H 0.5238 0.0851 0.8651 0.028 Uiso 1 1 calc R
C8 C 0.6907(2) 0.4940(3) 0.91600(19) 0.0134(4) Uani 1 1 d .
C9 C 0.8297(2) 0.4674(3) 0.97743(18) 0.0132(4) Uani 1 1 d .
H9 H 0.8393 0.3606 1.0113 0.016 Uiso 1 1 calc R
C10 C 0.8913(2) 0.5871(3) 1.0676(2) 0.0154(4) Uani 1 1 d .
H10A H 0.9827 0.5681 1.1017 0.018 Uiso 1 1 calc R
H10B H 0.8771 0.6963 1.0386 0.018 Uiso 1 1 calc R
C11 C 0.8993(2) 0.4591(3) 0.90593(19) 0.0139(4) Uani 1 1 d .
C12 C 0.8532(2) 0.3572(3) 0.8189(2) 0.0175(4) Uani 1 1 d .
H12 H 0.7781 0.2998 0.8035 0.021 Uiso 1 1 calc R
C13 C 0.9161(3) 0.3387(3) 0.7543(2) 0.0206(5) Uani 1 1 d .
H13 H 0.8837 0.2686 0.6957 0.025 Uiso 1 1 calc R
C14 C 1.0259(3) 0.4224(3) 0.7751(2) 0.0204(5) Uani 1 1 d .
H14 H 1.0688 0.4100 0.7312 0.025 Uiso 1 1 calc R
C15 C 1.0715(3) 0.5238(3) 0.8610(2) 0.0213(5) Uani 1 1 d .
H15 H 1.1465 0.5812 0.8758 0.026 Uiso 1 1 calc R
C16 C 1.0094(2) 0.5433(3) 0.9263(2) 0.0169(5) Uani 1 1 d .
H16 H 1.0420 0.6139 0.9846 0.020 Uiso 1 1 calc R
C17 C 0.7353(2) 0.7223(3) 0.68603(19) 0.0156(4) Uani 1 1 d .
H17A H 0.8223 0.6821 0.7158 0.019 Uiso 1 1 calc R
H17B H 0.6792 0.6310 0.6785 0.019 Uiso 1 1 calc R
C18 C 0.7041(2) 0.7935(3) 0.5772(2) 0.0156(5) Uani 1 1 d .
C19 C 0.7427(3) 0.9706(3) 0.5732(2) 0.0178(5) Uani 1 1 d .
H19A H 0.6830 1.0443 0.5831 0.021 Uiso 1 1 calc R
H19B H 0.8277 0.9918 0.6282 0.021 Uiso 1 1 calc R
C20 C 0.7387(3) 0.9879(4) 0.4608(2) 0.0227(5) Uani 1 1 d .
H20A H 0.6790 1.0717 0.4201 0.027 Uiso 1 1 calc R
H20B H 0.8225 1.0134 0.4644 0.027 Uiso 1 1 calc R
C21 C 0.6949(3) 0.8238(3) 0.4119(2) 0.0215(6) Uani 1 1 d .
H21 H 0.7115 0.8007 0.3487 0.026 Uiso 1 1 calc R
C22 C 0.7612(3) 0.7094(3) 0.5064(2) 0.0198(5) Uani 1 1 d .
C23 C 0.7209(3) 0.5352(4) 0.4817(3) 0.0289(6) Uani 1 1 d .
H23A H 0.7462 0.4955 0.4276 0.043 Uiso 1 1 calc R
H23B H 0.6298 0.5275 0.4559 0.043 Uiso 1 1 calc R
H23C H 0.7610 0.4713 0.5459 0.043 Uiso 1 1 calc R
C24 C 0.9038(3) 0.7175(4) 0.5501(2) 0.0257(6) Uani 1 1 d .
H24A H 0.9408 0.6498 0.6128 0.039 Uiso 1 1 calc R
H24B H 0.9314 0.8275 0.5693 0.039 Uiso 1 1 calc R
H24C H 0.9308 0.6805 0.4964 0.039 Uiso 1 1 calc R
C25 C 0.5564(3) 0.8104(4) 0.3925(2) 0.0254(6) Uani 1 1 d .
H25A H 0.5103 0.9097 0.3621 0.031 Uiso 1 1 calc R
H25B H 0.5148 0.7206 0.3450 0.031 Uiso 1 1 calc R
C26 C 0.5656(3) 0.7814(3) 0.5035(2) 0.0208(5) Uani 1 1 d .
N1 N 0.8385(2) 0.5718(3) 1.14796(19) 0.0210(5) Uani 1 1 d .
O1 O 0.30588(16) 0.5675(2) 0.77812(15) 0.0171(3) Uani 1 1 d .
O2 O 0.65568(18) 0.2340(2) 0.95713(15) 0.0179(4) Uani 1 1 d .
O3 O 0.7372(2) 0.6314(3) 1.1286(2) 0.0373(6) Uani 1 1 d .
O4 O 0.8993(2) 0.5004(3) 1.22909(18) 0.0331(5) Uani 1 1 d .
O5 O 0.72861(16) 0.7536(2) 0.87273(13) 0.0137(3) Uani 1 1 d .
O6 O 0.60018(19) 0.9388(2) 0.72933(16) 0.0198(4) Uani 1 1 d .
O7 O 0.82902(18) 0.9591(2) 0.82037(15) 0.0206(4) Uani 1 1 d .
O8 O 0.48297(19) 0.7438(3) 0.52778(17) 0.0269(5) Uani 1 1 d .
S1 S 0.71926(5) 0.86271(7) 0.77490(5) 0.01341(11) Uani 1 1 d .

loop_
_atom_site_aniso_label
_atom_site_aniso_U_11
_atom_site_aniso_U_22
_atom_site_aniso_U_33
_atom_site_aniso_U_23
_atom_site_aniso_U_13
_atom_site_aniso_U_12
C1 0.0119(11) 0.0115(10) 0.0122(11) -0.0003(8) 0.0037(9) -0.0019(8)
C2 0.0117(11) 0.0130(10) 0.0131(11) 0.0013(8) 0.0035(9) 0.0012(8)
C3 0.0091(10) 0.0171(11) 0.0119(10) -0.0011(8) 0.0042(8) -0.0014(8)
C4 0.0133(11) 0.0188(11) 0.0267(13) 0.0028(10) 0.0050(10) 0.0034(9)
C5 0.0154(11) 0.0131(10) 0.0117(10) -0.0017(7) 0.0047(9) -0.0041(8)
C6 0.0134(10) 0.0110(10) 0.0132(9) 0.0010(9) 0.0048(8) -0.0008(9)
C7 0.0233(13) 0.0108(10) 0.0218(13) 0.0011(9) 0.0093(11) -0.0047(9)
C8 0.0148(11) 0.0116(10) 0.0135(11) 0.0000(8) 0.0055(9) -0.0017(8)
C9 0.0101(10) 0.0126(9) 0.0142(10) -0.0004(8) 0.0023(9) -0.0008(8)
C10 0.0135(11) 0.0156(10) 0.0157(11) -0.0016(8) 0.0049(9) -0.0018(8)
C11 0.0128(11) 0.0109(9) 0.0158(11) 0.0030(8) 0.0039(9) 0.0021(8)
C12 0.0170(11) 0.0130(10) 0.0201(11) -0.0003(10) 0.0053(9) 0.0003(10)
C13 0.0258(13) 0.0161(12) 0.0190(12) -0.0004(9) 0.0085(10) 0.0037(10)
C14 0.0229(13) 0.0199(11) 0.0208(12) 0.0054(10) 0.0114(11) 0.0079(10)
C15 0.0186(13) 0.0224(12) 0.0234(13) 0.0054(10) 0.0095(11) 0.0004(10)
C16 0.0158(11) 0.0168(11) 0.0161(11) 0.0010(9) 0.0047(9) -0.0024(9)
C17 0.0196(12) 0.0123(10) 0.0134(11) -0.0007(8) 0.0056(9) -0.0018(9)
C18 0.0154(11) 0.0133(10) 0.0153(11) 0.0008(8) 0.0037(9) 0.0002(9)
C19 0.0202(12) 0.0144(11) 0.0167(11) 0.0006(9) 0.0058(10) -0.0017(9)
C20 0.0280(15) 0.0214(13) 0.0181(13) 0.0042(10) 0.0089(12) -0.0004(11)
C21 0.0223(13) 0.0262(14) 0.0131(11) 0.0014(9) 0.0045(10) 0.0017(10)
C22 0.0220(13) 0.0180(12) 0.0172(12) -0.0006(9) 0.0061(11) 0.0018(10)
C23 0.0369(17) 0.0215(14) 0.0243(14) -0.0048(10) 0.0088(13) 0.0024(12)
C24 0.0224(13) 0.0314(14) 0.0228(13) 0.0037(12) 0.0090(11) 0.0072(11)
C25 0.0233(14) 0.0310(14) 0.0161(12) 0.0024(10) 0.0024(11) 0.0010(11)
C26 0.0159(12) 0.0197(12) 0.0189(12) -0.0017(9) -0.0005(10) -0.0006(10)
N1 0.0183(11) 0.0239(11) 0.0216(11) -0.0073(9) 0.0093(9) -0.0053(9)
O1 0.0107(8) 0.0163(8) 0.0216(9) 0.0034(7) 0.0041(7) 0.0006(6)
O2 0.0153(8) 0.0100(7) 0.0237(9) 0.0047(7) 0.0036(7) -0.0006(7)
O3 0.0211(11) 0.0557(16) 0.0356(13) -0.0122(11) 0.0122(10) 0.0043(11)
O4 0.0370(13) 0.0374(12) 0.0249(11) 0.0089(10) 0.0130(10) -0.0055(10)
O5 0.0126(8) 0.0128(8) 0.0129(8) 0.0021(6) 0.0025(7) -0.0043(6)
O6 0.0202(9) 0.0173(9) 0.0221(9) 0.0061(7) 0.0090(8) 0.0050(7)
O7 0.0213(10) 0.0188(9) 0.0198(9) -0.0006(7) 0.0068(8) -0.0079(7)
O8 0.0173(9) 0.0345(12) 0.0252(10) -0.0043(9) 0.0052(8) -0.0075(9)
S1 0.0147(3) 0.0109(2) 0.0123(2) 0.0012(2) 0.0033(2) -0.0022(2)

loop_
_atom_type_symbol
_atom_type_description
_atom_type_scat_dispersion_real
_atom_type_scat_dispersion_imag
_atom_type_scat_source
C C 0.0033 0.0016 'International Tables Vol C Tables 4.2.6.8 and 6.1.1.4'
H H 0.0000 0.0000 'International Tables Vol C Tables 4.2.6.8 and 6.1.1.4'
N N 0.0061 0.0033 'International Tables Vol C Tables 4.2.6.8 and 6.1.1.4'
O O 0.0106 0.0060 'International Tables Vol C Tables 4.2.6.8 and 6.1.1.4'
S S 0.1246 0.1234 'International Tables Vol C Tables 4.2.6.8 and 6.1.1.4'

loop_
_geom_angle_atom_site_label_1
_geom_angle_atom_site_label_2
_geom_angle_atom_site_label_3
_geom_angle
C2 C1 C8 124.2(2)
C2 C1 O5 120.8(2)
C8 C1 O5 114.9(2)
C1 C2 C3 117.3(2)
C1 C2 H2 121.4
C3 C2 H2 121.4
O1 C3 C2 123.3(2)
O1 C3 C5 115.7(2)
C2 C3 C5 121.0(2)
O1 C4 H4A 109.5
O1 C4 H4B 109.5
H4A C4 H4B 109.5
O1 C4 H4C 109.5
H4A C4 H4C 109.5
H4B C4 H4C 109.5
C6 C5 C3 119.5(2)
C6 C5 H5 120.2
C3 C5 H5 120.2
O2 C6 C5 123.0(2)
O2 C6 C8 115.5(2)
C5 C6 C8 121.4(2)
O2 C7 H7A 109.5
O2 C7 H7B 109.5
H7A C7 H7B 109.5
O2 C7 H7C 109.5
H7A C7 H7C 109.5
H7B C7 H7C 109.5
C1 C8 C6 116.4(2)
C1 C8 C9 123.1(2)
C6 C8 C9 120.5(2)
C8 C9 C11 112.54(19)
C8 C9 C10 113.2(2)
C11 C9 C10 111.4(2)
C8 C9 H9 106.3
C11 C9 H9 106.3
C10 C9 H9 106.3
N1 C10 C9 110.9(2)
N1 C10 H10A 109.5
C9 C10 H10A 109.5
N1 C10 H10B 109.5
C9 C10 H10B 109.5
H10A C10 H10B 108.1
C16 C11 C12 118.5(2)
C16 C11 C9 123.1(2)
C12 C11 C9 118.4(2)
C13 C12 C11 120.9(2)
C13 C12 H12 119.6
C11 C12 H12 119.6
C14 C13 C12 120.5(2)
C14 C13 H13 119.8
C12 C13 H13 119.8
C15 C14 C13 118.9(3)
C15 C14 H14 120.6
C13 C14 H14 120.6
C14 C15 C16 121.2(3)
C14 C15 H15 119.4
C16 C15 H15 119.4
C11 C16 C15 120.2(2)
C11 C16 H16 119.9
C15 C16 H16 119.9
C18 C17 S1 112.44(18)
C18 C17 H17A 109.1
S1 C17 H17A 109.1
C18 C17 H17B 109.1
S1 C17 H17B 109.1
H17A C17 H17B 107.8
C26 C18 C17 112.9(2)
C26 C18 C19 106.5(2)
C17 C18 C19 117.1(2)
C26 C18 C22 99.4(2)
C17 C18 C22 117.4(2)
C19 C18 C22 101.4(2)
C20 C19 C18 103.8(2)
C20 C19 H19A 111.0
C18 C19 H19A 111.0
C20 C19 H19B 111.0
C18 C19 H19B 111.0
H19A C19 H19B 109.0
C21 C20 C19 103.1(2)
C21 C20 H20A 111.1
C19 C20 H20A 111.1
C21 C20 H20B 111.1
C19 C20 H20B 111.1
H20A C20 H20B 109.1
C20 C21 C25 106.1(2)
C20 C21 C22 103.0(2)
C25 C21 C22 102.9(2)
C20 C21 H21 114.5
C25 C21 H21 114.5
C22 C21 H21 114.5
C24 C22 C23 108.5(3)
C24 C22 C21 112.9(2)
C23 C22 C21 113.8(2)
C24 C22 C18 114.5(2)
C23 C22 C18 113.3(2)
C21 C22 C18 93.4(2)
C22 C23 H23A 109.5
C22 C23 H23B 109.5
H23A C23 H23B 109.5
C22 C23 H23C 109.5
H23A C23 H23C 109.5
H23B C23 H23C 109.5
C22 C24 H24A 109.5
C22 C24 H24B 109.5
H24A C24 H24B 109.5
C22 C24 H24C 109.5
H24A C24 H24C 109.5
H24B C24 H24C 109.5
C26 C25 C21 102.3(2)
C26 C25 H25A 111.3
C21 C25 H25A 111.3
C26 C25 H25B 111.3
C21 C25 H25B 111.3
H25A C25 H25B 109.2
O8 C26 C18 126.3(3)
O8 C26 C25 127.5(3)
C18 C26 C25 106.0(2)
O3 N1 O4 123.4(3)
O3 N1 C10 118.3(2)
O4 N1 C10 118.3(2)
C3 O1 C4 116.6(2)
C6 O2 C7 117.52(19)
C1 O5 S1 123.53(15)
O6 S1 O7 118.67(12)
O6 S1 O5 109.85(11)
O7 S1 O5 102.65(10)
O6 S1 C17 111.04(12)
O7 S1 C17 110.23(12)
O5 S1 C17 102.92(11)

loop_
_geom_bond_atom_site_label_1
_geom_bond_atom_site_label_2
_geom_bond_distance
C1 C2 1.383(3)
C1 C8 1.391(3)
C1 O5 1.408(3)
C2 C3 1.396(3)
C2 H2 0.9500
C3 O1 1.359(3)
C3 C5 1.397(3)
C4 O1 1.441(3)
C4 H4A 0.9800
C4 H4B 0.9800
C4 H4C 0.9800
C5 C6 1.381(3)
C5 H5 0.9500
C6 O2 1.359(3)
C6 C8 1.411(3)
C7 O2 1.436(3)
C7 H7A 0.9800
C7 H7B 0.9800
C7 H7C 0.9800
C8 C9 1.513(3)
C9 C11 1.536(3)
C9 C10 1.536(3)
C9 H9 1.0000
C10 N1 1.500(3)
C10 H10A 0.9900
C10 H10B 0.9900
C11 C16 1.398(3)
C11 C12 1.399(4)
C12 C13 1.394(4)
C12 H12 0.9500
C13 C14 1.392(4)
C13 H13 0.9500
C14 C15 1.384(4)
C14 H14 0.9500
C15 C16 1.398(4)
C15 H15 0.9500
C16 H16 0.9500
C17 C18 1.528(4)
C17 S1 1.780(3)
C17 H17A 0.9900
C17 H17B 0.9900
C18 C26 1.524(4)
C18 C19 1.566(4)
C18 C22 1.578(4)
C19 C20 1.557(4)
C19 H19A 0.9900
C19 H19B 0.9900
C20 C21 1.531(4)
C20 H20A 0.9900
C20 H20B 0.9900
C21 C25 1.541(4)
C21 C22 1.553(4)
C21 H21 1.0000
C22 C24 1.529(4)
C22 C23 1.536(4)
C23 H23A 0.9800
C23 H23B 0.9800
C23 H23C 0.9800
C24 H24A 0.9800
C24 H24B 0.9800
C24 H24C 0.9800
C25 C26 1.527(4)
C25 H25A 0.9900
C25 H25B 0.9900
C26 O8 1.199(4)
N1 O3 1.215(3)
N1 O4 1.215(3)
O5 S1 1.6113(18)
O6 S1 1.426(2)
O7 S1 1.430(2)
